data_7716915
loop_
_publ_author_name
'&#xc1;lvarez-Miguel, Luc&#xed;a'
'Del Carmen-Rodr&#xed;guez, Clara'
'Valle, Mar&#xed;a'
'&#xc1;lvarez, Celedonio M'
'Mart&#xed;n-&#xc1;lvarez, Jos&#xe9; M'
'Garc&#xed;a-Rodr&#xed;guez, Ra&#xfa;l'
'Miguel, Daniel'

_publ_section_title
;
 Synthesis and reactivity of air stable Ni(II) complexes with isocyanides
 and dialkyldithiophosphate ligands: acyclic diaminocarbene formation.
;
_journal_issue 36
_journal_name_full 'Dalton transactions (Cambridge, England : 2003)'
_journal_page_first 15101
_journal_page_last 15112
_journal_paper_doi 10.1039/d4dt01915f
_journal_volume 53
_journal_year 2024
_chemical_formula_moiety 'C28 H43 N3 Ni O2 P S2, Cl O4'
_chemical_formula_sum 'C28 H43 Cl N3 Ni O6 P S2'
_chemical_formula_weight 706.90
_space_group_crystal_system monoclinic
_space_group_IT_number 14
_space_group_name_Hall '-P 2ybc'
_space_group_name_H-M_alt 'P 1 21/c 1'
_atom_sites_solution_hydrogens mixed
_audit_creation_date 2024-04-03
_audit_creation_method
;
Olex2 1.3
(compiled 2020.11.12 svn.r5f609507 for OlexSys, GUI svn.r6408)
;
_audit_update_record
;
2024-04-04 deposited with the CCDC.	2024-08-26 downloaded from the CCDC.
;
_cell_angle_alpha 90
_cell_angle_beta 104.038(3)
_cell_angle_gamma 90
_cell_formula_units_Z 4
_cell_length_a 9.2715(2)
_cell_length_b 21.9434(4)
_cell_length_c 18.2332(4)
_cell_measurement_reflns_used 12980
_cell_measurement_temperature 293(2)
_cell_measurement_theta_max 25.5840
_cell_measurement_theta_min 2.4530
_cell_volume 3598.73(14)
_computing_cell_refinement 'CrysAlisPro 1.171.40.67a (Rigaku OD, 2019)'
_computing_data_collection 'CrysAlisPro 1.171.40.67a (Rigaku OD, 2019)'
_computing_data_reduction 'CrysAlisPro 1.171.40.67a (Rigaku OD, 2019)'
_computing_molecular_graphics 'Olex2 1.3 (Dolomanov et al., 2009)'
_computing_publication_material 'Olex2 1.3 (Dolomanov et al., 2009)'
_computing_structure_refinement 'SHELXL 2014/7 (Sheldrick, 2015)'
_computing_structure_solution 'SHELXT 2014/5 (Sheldrick, 2014)'
_diffrn_ambient_temperature 293(2)
_diffrn_detector 'CCD plate'
_diffrn_detector_area_resol_mean 10.4757
_diffrn_detector_type Atlas
_diffrn_measured_fraction_theta_full 0.999
_diffrn_measured_fraction_theta_max 0.887
_diffrn_measurement_details
;
List of Runs (angles in degrees, time in seconds):

  # Type    Start    End  Width  t~exp~   \w     \q     \k     \f   Frames
#--------------------------------------------------------------------------
  1  \w    -85.00  14.00   1.00   10.71    --  -10.48 -37.00 150.00   99
  2  \w    -20.00  30.00   1.00   10.71    --  -10.48 -99.00  30.00   50
  3  \w    -84.00  18.00   1.00   10.71    --  -10.48 -57.00  60.00  102
  4  \w    -20.00  53.00   1.00   10.71    --   12.36 -99.00  90.00   73
  5  \w    -20.00  11.00   1.00   10.71    --   12.36 -99.00 -30.00   31
  6  \w     35.00 101.00   1.00   10.71    --   12.36 178.00 -60.00   66
;
_diffrn_measurement_device 'four-circle diffractometer'
_diffrn_measurement_device_type 'SuperNova, Dual, Cu at home/near, Atlas'
_diffrn_measurement_method '\w scans'
_diffrn_orient_matrix_type 'CrysAlisPro convention (1999,Acta A55,543-557)'
_diffrn_orient_matrix_UB_11 0.0081270000
_diffrn_orient_matrix_UB_12 0.0011644000
_diffrn_orient_matrix_UB_13 0.0396718000
_diffrn_orient_matrix_UB_21 0.0738213000
_diffrn_orient_matrix_UB_22 -0.0110384000
_diffrn_orient_matrix_UB_23 0.0058090000
_diffrn_orient_matrix_UB_31 0.0265174000
_diffrn_orient_matrix_UB_32 0.0303571000
_diffrn_orient_matrix_UB_33 0.0005910000
_diffrn_radiation_monochromator mirror
_diffrn_radiation_probe x-ray
_diffrn_radiation_type 'Mo K\a'
_diffrn_radiation_wavelength 0.71073
_diffrn_reflns_av_R_equivalents 0.0351
_diffrn_reflns_av_unetI/netI 0.0339
_diffrn_reflns_Laue_measured_fraction_full 0.999
_diffrn_reflns_Laue_measured_fraction_max 0.887
_diffrn_reflns_limit_h_max 12
_diffrn_reflns_limit_h_min -12
_diffrn_reflns_limit_k_max 28
_diffrn_reflns_limit_k_min -30
_diffrn_reflns_limit_l_max 23
_diffrn_reflns_limit_l_min -25
_diffrn_reflns_number 41217
_diffrn_reflns_point_group_measured_fraction_full 0.999
_diffrn_reflns_point_group_measured_fraction_max 0.887
_diffrn_reflns_theta_full 25.242
_diffrn_reflns_theta_max 29.732
_diffrn_reflns_theta_min 2.184
_diffrn_source 'micro-focus sealed X-ray tube'
_diffrn_source_type 'SuperNova (Mo) X-ray Source'
_exptl_absorpt_coefficient_mu 0.814
_exptl_absorpt_correction_T_max 0.873
_exptl_absorpt_correction_T_min 0.838
_exptl_absorpt_correction_type analytical
_exptl_absorpt_process_details
;
CrysAlisPro 1.171.40.67a (Rigaku Oxford Diffraction, 2019)
Analytical numeric absorption correction using a multifaceted crystal
			model based on expressions derived by R.C. Clark & J.S. Reid.
(Clark, R. C. & Reid, J. S. (1995). Acta Cryst. A51, 887-897)
Empirical absorption correction using spherical harmonics,
 implemented in SCALE3 ABSPACK scaling algorithm.
;
_exptl_crystal_colour yellow
_exptl_crystal_colour_primary yellow
_exptl_crystal_density_diffrn 1.305
_exptl_crystal_description block
_exptl_crystal_F_000 1488
_exptl_crystal_size_max 0.295
_exptl_crystal_size_mid 0.224
_exptl_crystal_size_min 0.216
_refine_diff_density_max 0.429
_refine_diff_density_min -0.312
_refine_diff_density_rms 0.053
_refine_ls_extinction_method none
_refine_ls_goodness_of_fit_ref 1.020
_refine_ls_hydrogen_treatment mixed
_refine_ls_matrix_type full
_refine_ls_number_parameters 392
_refine_ls_number_reflns 9086
_refine_ls_number_restraints 27
_refine_ls_restrained_S_all 1.034
_refine_ls_R_factor_all 0.0813
_refine_ls_R_factor_gt 0.0495
_refine_ls_shift/su_max 0.001
_refine_ls_shift/su_mean 0.000
_refine_ls_structure_factor_coef Fsqd
_refine_ls_weighting_details 'w=1/[\s^2^(Fo^2^)+(0.0570P)^2^+2.0926P] where P=(Fo^2^+2Fc^2^)/3'
_refine_ls_weighting_scheme calc
_refine_ls_wR_factor_gt 0.1202
_refine_ls_wR_factor_ref 0.1391
_reflns_Friedel_coverage 0.000
_reflns_number_gt 6194
_reflns_number_total 9086
_reflns_threshold_expression 'I > 2\s(I)'
_cod_data_source_file d4dt01915f2.cif
_cod_data_source_block m086b
_cod_depositor_comments 'Adding full bibliography for 7716902--7716918.cif.'
_cod_original_cell_volume 3598.71(15)
_cod_database_code 7716915
_shelx_shelxl_version_number 2014/7
_chemical_oxdiff_formula 'C112  H172  Cl4  N12  Ni4  O24  P4  S8  '
_chemical_oxdiff_usercomment 'yellow block'
_shelx_space_group_comment
;
The symmetry employed for this shelxl refinement is uniquely defined
by the following loop, which should always be used as a source of
symmetry information in preference to the above space-group names.
They are only intended as comments.
;
_reflns_odcompleteness_completeness 99.92
_reflns_odcompleteness_iscentric 1
_reflns_odcompleteness_theta 26.32
_olex2_refinement_description
;
1. Fixed Uiso
 At 1.2 times of:
  All C(H) groups, All C(H,H) groups, All N(H) groups
 At 1.5 times of:
  All C(H,H,H) groups
2. Rigid bond restraints
 O51, C51, C53, C52
 with sigma for 1-2 distances of 0.02 and sigma for 1-3 distances of 0.02
3. Uiso/Uaniso restraints and constraints
C52 \\sim C51 \\sim C53: within 2A with sigma of 0.02 and sigma for terminal
atoms of 0.02 within 2A
C51 \\sim C53 \\sim C52: within 2A with sigma of 0.02 and sigma for terminal
atoms of 0.02 within 2A
4. Rigid body (RIGU) restrains
 C51, C52, C53
 with sigma for 1-2 distances of 0.01 and sigma for 1-3 distances of 0.01
5.a Ternary CH refined with riding coordinates:
 C41(H41), C51(H51)
5.b Secondary CH2 refined with riding coordinates:
 C31(H31A,H31B), C33(H33A,H33B)
5.c Aromatic/amide H refined with riding coordinates:
 C13(H13), C14(H14), C15(H15), C23(H23), C24(H24), C25(H25)
5.d Idealised Me refined as rotating group:
 C17(H17A,H17B,H17C), C18(H18A,H18B,H18C), C27(H27A,H27B,H27C), C28(H28A,H28B,
 H28C), C32(H32A,H32B,H32C), C34(H34A,H34B,H34C), C42(H42A,H42B,H42C), C43(H43A,
 H43B,H43C), C52(H52A,H52B,H52C), C53(H53A,H53B,H53C)
;
_smtbx_masks_void_probe_radius 1.2
_smtbx_masks_void_truncation_radius 1.2
_olex2_submission_special_instructions 'No special instructions were received'
_oxdiff_exptl_absorpt_empirical_details
;
Empirical correction (ABSPACK) includes:
- Absorption correction using spherical harmonics
- Frame scaling
;
_oxdiff_exptl_absorpt_empirical_full_max 1.291
_oxdiff_exptl_absorpt_empirical_full_min 0.734

loop_
_space_group_symop_operation_xyz
'x, y, z'
'-x, y+1/2, -z+1/2'
'-x, -y, -z'
'x, -y-1/2, z-1/2'

loop_
_atom_site_label
_atom_site_type_symbol
_atom_site_fract_x
_atom_site_fract_y
_atom_site_fract_z
_atom_site_U_iso_or_equiv
_atom_site_adp_type
_atom_site_occupancy
_atom_site_site_symmetry_order
_atom_site_calc_flag
_atom_site_refinement_flags_posn
_atom_site_refinement_flags_adp
_atom_site_refinement_flags_occupancy
_atom_site_disorder_assembly
_atom_site_disorder_group
Ni1 Ni -0.39103(4) -0.50711(2) -0.25330(2) 0.04409(11) Uani 1 1 d . . . . .
S1 S -0.44336(11) -0.44122(4) -0.16919(5) 0.0695(2) Uani 1 1 d . . . . .
S2 S -0.31416(9) -0.42894(3) -0.31076(5) 0.0609(2) Uani 1 1 d . . . . .
P1 P -0.35774(9) -0.37935(3) -0.22676(5) 0.05514(19) Uani 1 1 d . . . . .
O41 O -0.2215(2) -0.34468(9) -0.17775(13) 0.0681(6) Uani 1 1 d . . . . .
O51 O -0.4587(2) -0.32282(9) -0.25310(12) 0.0661(5) Uani 1 1 d . U . . .
N1 N -0.5274(2) -0.60287(10) -0.17677(13) 0.0520(5) Uani 1 1 d . . . . .
N2 N -0.2106(3) -0.58044(11) -0.32242(14) 0.0531(6) Uani 1 1 d . . . . .
H2 H -0.195(4) -0.6012(15) -0.3490(18) 0.064 Uiso 1 1 d . U . . .
N3 N -0.4584(2) -0.58158(11) -0.38249(12) 0.0538(5) Uani 1 1 d . . . . .
C1 C -0.4696(3) -0.56780(12) -0.20666(15) 0.0467(6) Uani 1 1 d . . . . .
C2 C -0.3493(3) -0.56150(11) -0.32712(14) 0.0434(5) Uani 1 1 d . . . . .
C11 C -0.5961(3) -0.64229(12) -0.13540(18) 0.0564(7) Uani 1 1 d . . . . .
C12 C -0.5489(4) -0.63913(16) -0.0565(2) 0.0722(9) Uani 1 1 d . . . . .
C13 C -0.6203(5) -0.6777(2) -0.0168(3) 0.0981(14) Uani 1 1 d . . . . .
H13 H -0.5940 -0.6771 0.0358 0.118 Uiso 1 1 calc R U . . .
C14 C -0.7279(6) -0.7164(2) -0.0533(4) 0.1118(18) Uani 1 1 d . . . . .
H14 H -0.7733 -0.7422 -0.0251 0.134 Uiso 1 1 calc R U . . .
C15 C -0.7714(4) -0.71851(18) -0.1306(4) 0.1050(16) Uani 1 1 d . . . . .
H15 H -0.8458 -0.7455 -0.1540 0.126 Uiso 1 1 calc R U . . .
C16 C -0.7054(3) -0.68065(14) -0.1749(2) 0.0726(9) Uani 1 1 d . . . . .
C17 C -0.4284(5) -0.5963(2) -0.0175(2) 0.1028(14) Uani 1 1 d . . . . .
H17A H -0.4532 -0.5555 -0.0354 0.154 Uiso 1 1 calc R U . . .
H17B H -0.3360 -0.6080 -0.0284 0.154 Uiso 1 1 calc R U . . .
H17C H -0.4189 -0.5979 0.0360 0.154 Uiso 1 1 calc R U . . .
C18 C -0.7503(5) -0.68114(18) -0.2598(3) 0.1024(14) Uani 1 1 d . . . . .
H18A H -0.6636 -0.6861 -0.2792 0.154 Uiso 1 1 calc R U . . .
H18B H -0.7983 -0.6434 -0.2776 0.154 Uiso 1 1 calc R U . . .
H18C H -0.8177 -0.7143 -0.2767 0.154 Uiso 1 1 calc R U . . .
C21 C -0.0828(3) -0.55884(12) -0.26758(16) 0.0502(6) Uani 1 1 d . . . . .
C22 C -0.0508(3) -0.58278(14) -0.19438(17) 0.0608(7) Uani 1 1 d . . . . .
C23 C 0.0746(4) -0.55903(19) -0.1432(2) 0.0816(11) Uani 1 1 d . . . . .
H23 H 0.0980 -0.5726 -0.0934 0.098 Uiso 1 1 calc R U . . .
C24 C 0.1636(4) -0.51611(19) -0.1652(3) 0.0877(12) Uani 1 1 d . . . . .
H24 H 0.2448 -0.5004 -0.1299 0.105 Uiso 1 1 calc R U . . .
C25 C 0.1337(4) -0.49656(16) -0.2378(3) 0.0797(11) Uani 1 1 d . . . . .
H25 H 0.1973 -0.4687 -0.2523 0.096 Uiso 1 1 calc R U . . .
C26 C 0.0099(3) -0.51733(14) -0.29097(19) 0.0617(7) Uani 1 1 d . . . . .
C27 C -0.1365(4) -0.63395(19) -0.1722(2) 0.0925(12) Uani 1 1 d . . . . .
H27A H -0.0719 -0.6683 -0.1572 0.139 Uiso 1 1 calc R U . . .
H27B H -0.2161 -0.6451 -0.2144 0.139 Uiso 1 1 calc R U . . .
H27C H -0.1766 -0.6215 -0.1308 0.139 Uiso 1 1 calc R U . . .
C28 C -0.0194(4) -0.49589(19) -0.3716(2) 0.0871(11) Uani 1 1 d . . . . .
H28A H -0.1221 -0.4847 -0.3891 0.131 Uiso 1 1 calc R U . . .
H28B H 0.0031 -0.5281 -0.4027 0.131 Uiso 1 1 calc R U . . .
H28C H 0.0421 -0.4612 -0.3746 0.131 Uiso 1 1 calc R U . . .
C31 C -0.4361(4) -0.62730(16) -0.43800(18) 0.0731(9) Uani 1 1 d . . . . .
H31A H -0.3444 -0.6185 -0.4526 0.088 Uiso 1 1 calc R U . . .
H31B H -0.5172 -0.6247 -0.4829 0.088 Uiso 1 1 calc R U . . .
C32 C -0.4290(6) -0.69077(18) -0.4064(3) 0.1096(15) Uani 1 1 d . . . . .
H32A H -0.5218 -0.7004 -0.3945 0.164 Uiso 1 1 calc R U . . .
H32B H -0.3501 -0.6932 -0.3613 0.164 Uiso 1 1 calc R U . . .
H32C H -0.4107 -0.7192 -0.4431 0.164 Uiso 1 1 calc R U . . .
C33 C -0.6117(3) -0.55987(16) -0.39153(17) 0.0664(8) Uani 1 1 d . . . . .
H33A H -0.6215 -0.5421 -0.3442 0.080 Uiso 1 1 calc R U . . .
H33B H -0.6791 -0.5943 -0.4028 0.080 Uiso 1 1 calc R U . . .
C34 C -0.6556(4) -0.5132(2) -0.4534(2) 0.1029(15) Uani 1 1 d . . . . .
H34A H -0.5888 -0.4791 -0.4427 0.154 Uiso 1 1 calc R U . . .
H34B H -0.7552 -0.4996 -0.4563 0.154 Uiso 1 1 calc R U . . .
H34C H -0.6507 -0.5311 -0.5008 0.154 Uiso 1 1 calc R U . . .
C41 C -0.0791(4) -0.37593(17) -0.1446(2) 0.0795(10) Uani 1 1 d . . . . .
H41 H -0.0796 -0.4163 -0.1676 0.095 Uiso 1 1 calc R U . . .
C42 C -0.0635(6) -0.3826(3) -0.0624(3) 0.1322(19) Uani 1 1 d . . . . .
H42A H -0.1485 -0.4038 -0.0537 0.198 Uiso 1 1 calc R U . . .
H42B H -0.0568 -0.3430 -0.0394 0.198 Uiso 1 1 calc R U . . .
H42C H 0.0249 -0.4054 -0.0407 0.198 Uiso 1 1 calc R U . . .
C43 C 0.0378(5) -0.3385(3) -0.1637(4) 0.144(2) Uani 1 1 d . . . . .
H43A H 0.0360 -0.2984 -0.1427 0.216 Uiso 1 1 calc R U . . .
H43B H 0.0210 -0.3356 -0.2176 0.216 Uiso 1 1 calc R U . . .
H43C H 0.1330 -0.3569 -0.1431 0.216 Uiso 1 1 calc R U . . .
C51 C -0.6007(3) -0.32718(15) -0.3115(2) 0.0722(9) Uani 1 1 d . U . . .
H51 H -0.6185 -0.3698 -0.3273 0.087 Uiso 1 1 calc R U . . .
C52 C -0.5872(6) -0.2902(3) -0.3764(3) 0.162(3) Uani 1 1 d . U . . .
H52A H -0.4968 -0.3005 -0.3903 0.243 Uiso 1 1 calc R U . . .
H52B H -0.5855 -0.2478 -0.3632 0.243 Uiso 1 1 calc R U . . .
H52C H -0.6705 -0.2980 -0.4183 0.243 Uiso 1 1 calc R U . . .
C53 C -0.7189(6) -0.3066(4) -0.2774(4) 0.177(3) Uani 1 1 d . U . . .
H53A H -0.7105 -0.2635 -0.2690 0.265 Uiso 1 1 calc R U . . .
H53B H -0.7105 -0.3272 -0.2300 0.265 Uiso 1 1 calc R U . . .
H53C H -0.8136 -0.3158 -0.3107 0.265 Uiso 1 1 calc R U . . .
Cl1 Cl -0.02124(11) -0.66742(5) -0.47684(7) 0.0928(3) Uani 1 1 d . . . . .
O1 O -0.0653(5) -0.6652(2) -0.4080(2) 0.1749(19) Uani 1 1 d . . . . .
O2 O 0.1268(4) -0.6625(3) -0.4625(4) 0.252(3) Uani 1 1 d . . . . .
O3 O -0.0602(5) -0.72347(18) -0.5102(3) 0.1618(17) Uani 1 1 d . . . . .
O4 O -0.1144(6) -0.6235(2) -0.5232(3) 0.1835(19) Uani 1 1 d . . . . .

loop_
_atom_site_aniso_label
_atom_site_aniso_U_11
_atom_site_aniso_U_22
_atom_site_aniso_U_33
_atom_site_aniso_U_23
_atom_site_aniso_U_13
_atom_site_aniso_U_12
Ni1 0.04766(19) 0.04346(19) 0.04329(19) -0.00262(13) 0.01518(14) -0.00212(13)
S1 0.0969(6) 0.0587(4) 0.0673(5) -0.0144(4) 0.0478(5) -0.0118(4)
S2 0.0806(5) 0.0495(4) 0.0633(5) -0.0007(3) 0.0382(4) -0.0027(3)
P1 0.0616(4) 0.0460(4) 0.0611(5) -0.0075(3) 0.0212(4) -0.0028(3)
O41 0.0635(13) 0.0565(12) 0.0811(15) -0.0107(11) 0.0112(11) -0.0015(10)
O51 0.0659(13) 0.0499(11) 0.0786(14) -0.0116(10) 0.0101(11) 0.0020(9)
N1 0.0524(13) 0.0489(12) 0.0558(14) 0.0059(11) 0.0155(11) 0.0008(10)
N2 0.0452(12) 0.0582(14) 0.0542(14) -0.0134(11) 0.0086(10) 0.0086(10)
N3 0.0472(12) 0.0654(14) 0.0445(12) -0.0118(11) 0.0031(10) -0.0013(10)
C1 0.0456(14) 0.0495(14) 0.0446(14) -0.0050(12) 0.0101(11) 0.0028(11)
C2 0.0443(13) 0.0424(13) 0.0430(13) 0.0001(10) 0.0093(11) -0.0020(10)
C11 0.0505(15) 0.0482(15) 0.075(2) 0.0145(14) 0.0226(14) 0.0059(12)
C12 0.074(2) 0.076(2) 0.076(2) 0.0203(18) 0.0365(18) 0.0160(17)
C13 0.105(3) 0.100(3) 0.108(3) 0.044(3) 0.062(3) 0.027(3)
C14 0.103(3) 0.085(3) 0.172(5) 0.064(3) 0.081(4) 0.019(3)
C15 0.061(2) 0.066(2) 0.192(5) 0.036(3) 0.038(3) -0.0009(17)
C16 0.0521(17) 0.0505(16) 0.113(3) 0.0153(17) 0.0148(18) 0.0044(13)
C17 0.109(3) 0.135(4) 0.063(2) -0.009(2) 0.019(2) -0.008(3)
C18 0.085(3) 0.074(2) 0.125(4) -0.007(2) -0.017(2) -0.010(2)
C21 0.0364(13) 0.0544(15) 0.0582(16) -0.0080(13) 0.0086(12) 0.0054(11)
C22 0.0479(15) 0.0706(19) 0.0610(18) 0.0021(15) 0.0077(13) 0.0111(14)
C23 0.066(2) 0.104(3) 0.065(2) -0.0011(19) -0.0042(17) 0.024(2)
C24 0.0516(19) 0.090(3) 0.106(3) -0.026(2) -0.011(2) 0.0027(18)
C25 0.0497(18) 0.070(2) 0.117(3) -0.006(2) 0.014(2) -0.0026(15)
C26 0.0458(15) 0.0643(18) 0.076(2) -0.0022(15) 0.0170(14) 0.0085(13)
C27 0.070(2) 0.108(3) 0.098(3) 0.046(2) 0.017(2) 0.016(2)
C28 0.077(2) 0.102(3) 0.094(3) 0.020(2) 0.044(2) 0.008(2)
C31 0.072(2) 0.085(2) 0.0562(19) -0.0247(17) 0.0027(15) -0.0018(17)
C32 0.143(4) 0.076(3) 0.112(3) -0.037(2) 0.034(3) -0.023(3)
C33 0.0423(15) 0.101(2) 0.0523(17) -0.0030(16) 0.0033(13) -0.0026(15)
C34 0.067(2) 0.168(4) 0.074(2) 0.033(3) 0.0173(19) 0.044(3)
C41 0.071(2) 0.079(2) 0.085(3) -0.0070(19) 0.0133(19) 0.0093(18)
C42 0.111(4) 0.193(6) 0.084(3) 0.011(3) 0.007(3) 0.015(4)
C43 0.072(3) 0.167(5) 0.190(6) 0.050(4) 0.028(3) -0.005(3)
C51 0.0545(17) 0.0624(19) 0.097(3) -0.0096(17) 0.0140(17) -0.0056(14)
C52 0.108(4) 0.236(7) 0.114(4) 0.058(4) -0.027(3) -0.068(4)
C53 0.108(4) 0.279(8) 0.148(5) -0.011(5) 0.039(4) 0.075(5)
Cl1 0.0690(6) 0.1025(7) 0.1024(7) -0.0364(6) 0.0118(5) 0.0089(5)
O1 0.171(4) 0.237(5) 0.127(3) -0.013(3) 0.056(3) 0.097(4)
O2 0.080(3) 0.378(8) 0.299(6) -0.202(6) 0.049(3) -0.056(4)
O3 0.137(3) 0.122(3) 0.193(4) -0.061(3) -0.025(3) 0.022(2)
O4 0.212(5) 0.120(3) 0.215(5) 0.036(3) 0.046(4) 0.022(3)

loop_
_atom_type_symbol
_atom_type_description
_atom_type_scat_dispersion_real
_atom_type_scat_dispersion_imag
_atom_type_scat_source
C C 0.0033 0.0016 'International Tables Vol C Tables 4.2.6.8 and 6.1.1.4'
H H 0.0000 0.0000 'International Tables Vol C Tables 4.2.6.8 and 6.1.1.4'
Cl Cl 0.1484 0.1585 'International Tables Vol C Tables 4.2.6.8 and 6.1.1.4'
N N 0.0061 0.0033 'International Tables Vol C Tables 4.2.6.8 and 6.1.1.4'
Ni Ni 0.3393 1.1124 'International Tables Vol C Tables 4.2.6.8 and 6.1.1.4'
O O 0.0106 0.0060 'International Tables Vol C Tables 4.2.6.8 and 6.1.1.4'
P P 0.1023 0.0942 'International Tables Vol C Tables 4.2.6.8 and 6.1.1.4'
S S 0.1246 0.1234 'International Tables Vol C Tables 4.2.6.8 and 6.1.1.4'

loop_
_exptl_crystal_face_index_h
_exptl_crystal_face_index_k
_exptl_crystal_face_index_l
_exptl_crystal_face_perp_dist
1 -15 -22 0.1371
0 -31 -2 0.1096
-6 25 -6 0.1613
5 21 -18 0.1929
-13 -2 7 0.0560
13 8 -4 0.1377
-2 -8 25 0.0866
1 -28 -10 0.1213
-1 29 10 0.0941
0 3 -25 0.1257

loop_
_geom_angle_atom_site_label_1
_geom_angle_atom_site_label_2
_geom_angle_atom_site_label_3
_geom_angle
_geom_angle_site_symmetry_1
_geom_angle_site_symmetry_3
_geom_angle_publ_flag
S1 Ni1 P1 44.16(3) . . ?
S2 Ni1 S1 88.40(3) . . ?
S2 Ni1 P1 44.32(2) . . ?
C1 Ni1 S1 88.55(8) . . ?
C1 Ni1 S2 174.95(8) . . ?
C1 Ni1 P1 132.70(8) . . ?
C1 Ni1 C2 92.55(11) . . ?
C2 Ni1 S1 178.30(8) . . ?
C2 Ni1 S2 90.42(8) . . ?
C2 Ni1 P1 134.71(8) . . ?
P1 S1 Ni1 84.22(3) . . ?
P1 S2 Ni1 84.90(3) . . ?
S1 P1 Ni1 51.62(3) . . ?
S1 P1 S2 102.29(4) . . ?
S2 P1 Ni1 50.78(3) . . ?
O41 P1 Ni1 128.14(9) . . ?
O41 P1 S1 113.66(10) . . ?
O41 P1 S2 114.78(9) . . ?
O41 P1 O51 97.53(11) . . ?
O51 P1 Ni1 134.34(9) . . ?
O51 P1 S1 114.72(10) . . ?
O51 P1 S2 114.54(10) . . ?
C41 O41 P1 121.8(2) . . ?
C51 O51 P1 122.19(18) . . ?
C1 N1 C11 175.3(3) . . ?
C2 N2 H2 121(3) . . ?
C2 N2 C21 124.2(2) . . ?
C21 N2 H2 115(3) . . ?
C2 N3 C31 122.9(2) . . ?
C2 N3 C33 121.2(2) . . ?
C33 N3 C31 115.9(2) . . ?
N1 C1 Ni1 174.7(2) . . ?
N2 C2 Ni1 120.44(19) . . ?
N3 C2 Ni1 120.02(19) . . ?
N3 C2 N2 119.5(2) . . ?
N1 C11 C12 117.0(3) . . ?
C16 C11 N1 118.0(3) . . ?
C16 C11 C12 125.0(3) . . ?
C11 C12 C17 121.9(3) . . ?
C13 C12 C11 116.0(4) . . ?
C13 C12 C17 122.1(4) . . ?
C12 C13 H13 119.5 . . ?
C14 C13 C12 121.0(4) . . ?
C14 C13 H13 119.5 . . ?
C13 C14 H14 119.2 . . ?
C13 C14 C15 121.6(4) . . ?
C15 C14 H14 119.2 . . ?
C14 C15 H15 119.5 . . ?
C14 C15 C16 120.9(4) . . ?
C16 C15 H15 119.5 . . ?
C11 C16 C15 115.5(4) . . ?
C11 C16 C18 121.8(3) . . ?
C15 C16 C18 122.7(4) . . ?
C12 C17 H17A 109.5 . . ?
C12 C17 H17B 109.5 . . ?
C12 C17 H17C 109.5 . . ?
H17A C17 H17B 109.5 . . ?
H17A C17 H17C 109.5 . . ?
H17B C17 H17C 109.5 . . ?
C16 C18 H18A 109.5 . . ?
C16 C18 H18B 109.5 . . ?
C16 C18 H18C 109.5 . . ?
H18A C18 H18B 109.5 . . ?
H18A C18 H18C 109.5 . . ?
H18B C18 H18C 109.5 . . ?
C22 C21 N2 119.4(3) . . ?
C26 C21 N2 118.1(3) . . ?
C26 C21 C22 122.4(3) . . ?
C21 C22 C23 116.4(3) . . ?
C21 C22 C27 122.7(3) . . ?
C23 C22 C27 120.7(3) . . ?
C22 C23 H23 119.3 . . ?
C24 C23 C22 121.4(3) . . ?
C24 C23 H23 119.3 . . ?
C23 C24 H24 119.8 . . ?
C25 C24 C23 120.4(3) . . ?
C25 C24 H24 119.8 . . ?
C24 C25 H25 119.4 . . ?
C24 C25 C26 121.1(3) . . ?
C26 C25 H25 119.4 . . ?
C21 C26 C28 121.8(3) . . ?
C25 C26 C21 118.0(3) . . ?
C25 C26 C28 120.2(3) . . ?
C22 C27 H27A 109.5 . . ?
C22 C27 H27B 109.5 . . ?
C22 C27 H27C 109.5 . . ?
H27A C27 H27B 109.5 . . ?
H27A C27 H27C 109.5 . . ?
H27B C27 H27C 109.5 . . ?
C26 C28 H28A 109.5 . . ?
C26 C28 H28B 109.5 . . ?
C26 C28 H28C 109.5 . . ?
H28A C28 H28B 109.5 . . ?
H28A C28 H28C 109.5 . . ?
H28B C28 H28C 109.5 . . ?
N3 C31 H31A 109.3 . . ?
N3 C31 H31B 109.3 . . ?
N3 C31 C32 111.5(3) . . ?
H31A C31 H31B 108.0 . . ?
C32 C31 H31A 109.3 . . ?
C32 C31 H31B 109.3 . . ?
C31 C32 H32A 109.5 . . ?
C31 C32 H32B 109.5 . . ?
C31 C32 H32C 109.5 . . ?
H32A C32 H32B 109.5 . . ?
H32A C32 H32C 109.5 . . ?
H32B C32 H32C 109.5 . . ?
N3 C33 H33A 109.1 . . ?
N3 C33 H33B 109.1 . . ?
N3 C33 C34 112.5(3) . . ?
H33A C33 H33B 107.8 . . ?
C34 C33 H33A 109.1 . . ?
C34 C33 H33B 109.1 . . ?
C33 C34 H34A 109.5 . . ?
C33 C34 H34B 109.5 . . ?
C33 C34 H34C 109.5 . . ?
H34A C34 H34B 109.5 . . ?
H34A C34 H34C 109.5 . . ?
H34B C34 H34C 109.5 . . ?
O41 C41 H41 109.4 . . ?
C42 C41 O41 108.6(3) . . ?
C42 C41 H41 109.4 . . ?
C43 C41 O41 106.3(3) . . ?
C43 C41 H41 109.4 . . ?
C43 C41 C42 113.6(4) . . ?
C41 C42 H42A 109.5 . . ?
C41 C42 H42B 109.5 . . ?
C41 C42 H42C 109.5 . . ?
H42A C42 H42B 109.5 . . ?
H42A C42 H42C 109.5 . . ?
H42B C42 H42C 109.5 . . ?
C41 C43 H43A 109.5 . . ?
C41 C43 H43B 109.5 . . ?
C41 C43 H43C 109.5 . . ?
H43A C43 H43B 109.5 . . ?
H43A C43 H43C 109.5 . . ?
H43B C43 H43C 109.5 . . ?
O51 C51 H51 109.3 . . ?
C52 C51 O51 108.0(3) . . ?
C52 C51 H51 109.3 . . ?
C53 C51 O51 107.7(4) . . ?
C53 C51 H51 109.3 . . ?
C53 C51 C52 113.2(5) . . ?
C51 C52 H52A 109.5 . . ?
C51 C52 H52B 109.5 . . ?
C51 C52 H52C 109.5 . . ?
H52A C52 H52B 109.5 . . ?
H52A C52 H52C 109.5 . . ?
H52B C52 H52C 109.5 . . ?
C51 C53 H53A 109.5 . . ?
C51 C53 H53B 109.5 . . ?
C51 C53 H53C 109.5 . . ?
H53A C53 H53B 109.5 . . ?
H53A C53 H53C 109.5 . . ?
H53B C53 H53C 109.5 . . ?
O1 Cl1 O4 103.8(3) . . ?
O2 Cl1 O1 109.1(3) . . ?
O2 Cl1 O3 107.7(3) . . ?
O2 Cl1 O4 120.4(4) . . ?
O3 Cl1 O1 108.7(3) . . ?
O3 Cl1 O4 106.6(3) . . ?

loop_
_geom_bond_atom_site_label_1
_geom_bond_atom_site_label_2
_geom_bond_distance
_geom_bond_site_symmetry_2
_geom_bond_publ_flag
Ni1 S1 2.2447(8) . ?
Ni1 S2 2.2159(8) . ?
Ni1 P1 2.8490(8) . ?
Ni1 C1 1.824(3) . ?
Ni1 C2 1.907(2) . ?
S1 P1 1.9949(11) . ?
S2 P1 1.9984(10) . ?
P1 O41 1.557(2) . ?
P1 O51 1.558(2) . ?
O41 C41 1.481(4) . ?
O51 C51 1.482(4) . ?
N1 C1 1.148(3) . ?
N1 C11 1.398(4) . ?
N2 H2 0.71(3) . ?
N2 C2 1.335(3) . ?
N2 C21 1.433(3) . ?
N3 C2 1.319(3) . ?
N3 C31 1.475(4) . ?
N3 C33 1.470(4) . ?
C11 C12 1.400(5) . ?
C11 C16 1.379(4) . ?
C12 C13 1.383(5) . ?
C12 C17 1.501(5) . ?
C13 H13 0.9300 . ?
C13 C14 1.355(7) . ?
C14 H14 0.9300 . ?
C14 C15 1.370(7) . ?
C15 H15 0.9300 . ?
C15 C16 1.399(5) . ?
C16 C18 1.502(6) . ?
C17 H17A 0.9600 . ?
C17 H17B 0.9600 . ?
C17 H17C 0.9600 . ?
C18 H18A 0.9600 . ?
C18 H18B 0.9600 . ?
C18 H18C 0.9600 . ?
C21 C22 1.398(4) . ?
C21 C26 1.389(4) . ?
C22 C23 1.402(5) . ?
C22 C27 1.487(5) . ?
C23 H23 0.9300 . ?
C23 C24 1.374(6) . ?
C24 H24 0.9300 . ?
C24 C25 1.356(6) . ?
C25 H25 0.9300 . ?
C25 C26 1.388(5) . ?
C26 C28 1.505(5) . ?
C27 H27A 0.9600 . ?
C27 H27B 0.9600 . ?
C27 H27C 0.9600 . ?
C28 H28A 0.9600 . ?
C28 H28B 0.9600 . ?
C28 H28C 0.9600 . ?
C31 H31A 0.9700 . ?
C31 H31B 0.9700 . ?
C31 C32 1.503(5) . ?
C32 H32A 0.9600 . ?
C32 H32B 0.9600 . ?
C32 H32C 0.9600 . ?
C33 H33A 0.9700 . ?
C33 H33B 0.9700 . ?
C33 C34 1.505(5) . ?
C34 H34A 0.9600 . ?
C34 H34B 0.9600 . ?
C34 H34C 0.9600 . ?
C41 H41 0.9800 . ?
C41 C42 1.478(6) . ?
C41 C43 1.467(6) . ?
C42 H42A 0.9600 . ?
C42 H42B 0.9600 . ?
C42 H42C 0.9600 . ?
C43 H43A 0.9600 . ?
C43 H43B 0.9600 . ?
C43 H43C 0.9600 . ?
C51 H51 0.9800 . ?
C51 C52 1.466(6) . ?
C51 C53 1.456(6) . ?
C52 H52A 0.9600 . ?
C52 H52B 0.9600 . ?
C52 H52C 0.9600 . ?
C53 H53A 0.9600 . ?
C53 H53B 0.9600 . ?
C53 H53C 0.9600 . ?
Cl1 O1 1.412(4) . ?
Cl1 O2 1.337(4) . ?
Cl1 O3 1.381(4) . ?
Cl1 O4 1.427(4) . ?

loop_
_geom_torsion_atom_site_label_1
_geom_torsion_atom_site_label_2
_geom_torsion_atom_site_label_3
_geom_torsion_atom_site_label_4
_geom_torsion
_geom_torsion_site_symmetry_1
_geom_torsion_site_symmetry_2
_geom_torsion_site_symmetry_3
_geom_torsion_site_symmetry_4
_geom_torsion_publ_flag
Ni1 P1 O41 C41 7.5(3) . . . . ?
Ni1 P1 O51 C51 -8.5(3) . . . . ?
S1 P1 O41 C41 66.4(3) . . . . ?
S1 P1 O51 C51 -68.1(2) . . . . ?
S2 P1 O41 C41 -50.9(3) . . . . ?
S2 P1 O51 C51 49.8(3) . . . . ?
P1 O41 C41 C42 -106.7(4) . . . . ?
P1 O41 C41 C43 130.8(4) . . . . ?
P1 O51 C51 C52 -116.8(4) . . . . ?
P1 O51 C51 C53 120.7(4) . . . . ?
O41 P1 O51 C51 171.5(2) . . . . ?
O51 P1 O41 C41 -172.4(2) . . . . ?
N1 C11 C12 C13 178.9(3) . . . . ?
N1 C11 C12 C17 -1.0(5) . . . . ?
N1 C11 C16 C15 -179.3(3) . . . . ?
N1 C11 C16 C18 0.4(4) . . . . ?
N2 C21 C22 C23 -179.1(3) . . . . ?
N2 C21 C22 C27 5.5(4) . . . . ?
N2 C21 C26 C25 -179.9(3) . . . . ?
N2 C21 C26 C28 -1.1(4) . . . . ?
C2 N2 C21 C22 80.5(4) . . . . ?
C2 N2 C21 C26 -103.5(3) . . . . ?
C2 N3 C31 C32 79.9(4) . . . . ?
C2 N3 C33 C34 102.1(3) . . . . ?
C11 C12 C13 C14 0.7(5) . . . . ?
C12 C11 C16 C15 0.0(5) . . . . ?
C12 C11 C16 C18 179.7(3) . . . . ?
C12 C13 C14 C15 -0.6(7) . . . . ?
C13 C14 C15 C16 0.2(7) . . . . ?
C14 C15 C16 C11 0.1(5) . . . . ?
C14 C15 C16 C18 -179.6(4) . . . . ?
C16 C11 C12 C13 -0.4(5) . . . . ?
C16 C11 C12 C17 179.7(3) . . . . ?
C17 C12 C13 C14 -179.4(4) . . . . ?
C21 N2 C2 Ni1 -5.3(4) . . . . ?
C21 N2 C2 N3 176.0(3) . . . . ?
C21 C22 C23 C24 -2.3(5) . . . . ?
C22 C21 C26 C25 -3.9(4) . . . . ?
C22 C21 C26 C28 174.9(3) . . . . ?
C22 C23 C24 C25 -1.5(6) . . . . ?
C23 C24 C25 C26 2.6(6) . . . . ?
C24 C25 C26 C21 0.0(5) . . . . ?
C24 C25 C26 C28 -178.9(3) . . . . ?
C26 C21 C22 C23 5.0(4) . . . . ?
C26 C21 C22 C27 -170.5(3) . . . . ?
C27 C22 C23 C24 173.3(3) . . . . ?
C31 N3 C2 Ni1 -175.1(2) . . . . ?
C31 N3 C2 N2 3.6(4) . . . . ?
C31 N3 C33 C34 -78.8(4) . . . . ?
C33 N3 C2 Ni1 3.9(4) . . . . ?
C33 N3 C2 N2 -177.4(3) . . . . ?
C33 N3 C31 C32 -99.2(4) . . . . ?

loop_
_exptl_oxdiff_crystal_face_indexfrac_h
_exptl_oxdiff_crystal_face_indexfrac_k
_exptl_oxdiff_crystal_face_indexfrac_l
_exptl_oxdiff_crystal_face_x
_exptl_oxdiff_crystal_face_y
_exptl_oxdiff_crystal_face_z
1.0217 -15.2979 -22.0753 -0.8853 0.1160 -0.4504
0.0547 -30.9996 -2.0700 -0.1178 0.3342 -0.9408
-6.1267 24.8379 -6.2625 -0.2693 -0.7628 0.5878
4.7799 20.8560 -18.2854 -0.6623 0.0164 0.7491
-13.0461 -1.6837 6.9545 0.1679 -0.9041 -0.3930
12.6053 7.9579 -4.4507 -0.0649 0.8168 0.5732
-2.1325 -7.9979 24.7618 0.9557 0.0747 -0.2847
1.1157 -28.2798 -10.4178 -0.4372 0.3340 -0.8351
-0.8809 28.5065 9.9633 0.4213 -0.3218 0.8479
-0.1226 2.6079 -24.7898 -0.9814 -0.1818 0.0613

loop_
_smtbx_masks_void_nr
_smtbx_masks_void_average_x
_smtbx_masks_void_average_y
_smtbx_masks_void_average_z
_smtbx_masks_void_volume
_smtbx_masks_void_count_electrons
_smtbx_masks_void_content
1 0.000 0.000 0.500 49.7 0.2 ?
2 0.086 0.147 0.873 14.4 0.1 ?
3 0.086 0.353 0.373 14.4 0.1 ?
4 0.000 0.500 1.000 49.7 0.2 ?
5 -0.086 0.647 0.627 14.4 0.1 ?
6 -0.086 0.853 0.127 14.4 0.1 ?
